data_4130317
loop_
_publ_author_name
'Pili, Simona'
'Argent, Stephen P.'
'Morris, Christopher G.'
'Rought, Peter'
'Garc\'ia-Sakai, Victoria'
'Silverwood, Ian P.'
'Easun, Timothy L.'
'Li, Ming'
'Warren, Mark R.'
'Murray, Claire A.'
'Tang, Chiu C.'
'Yang, Sihai'
'Schr\"oder, Martin'

_publ_section_title
;
 Proton Conduction in a Phosphonate-Based Metal-Organic Framework Mediated
 by Intrinsic &quot;Free Diffusion inside a Sphere&quot;.
;
_journal_issue 20
_journal_name_full 'Journal of the American Chemical Society'
_journal_page_first 6352
_journal_page_last 6355
_journal_paper_doi 10.1021/jacs.6b02194
_journal_volume 138
_journal_year 2016
_chemical_formula_moiety 'C48 H54 Co3 O28.12 P6 S1.21, 0.3(S)'
_chemical_formula_sum 'C54 H72 Co3 O30 P6 S3'
_chemical_formula_weight 1659.90
_space_group_crystal_system hexagonal
_space_group_IT_number 176
_space_group_name_Hall '-P 6c'
_space_group_name_H-M_alt 'P 63/m'
_atom_sites_solution_hydrogens mixed
_atom_sites_solution_primary direct
_atom_sites_solution_secondary difmap
_audit_creation_date 2016-01-19
_audit_creation_method
;
Olex2 1.2
(compiled 2015.09.30 svn.r3233 for OlexSys, GUI svn.r5103)
;
_cell_angle_alpha 90
_cell_angle_beta 90
_cell_angle_gamma 120
_cell_formula_units_Z 2
_cell_length_a 16.348(9)
_cell_length_b 16.348(9)
_cell_length_c 14.922(12)
_cell_measurement_reflns_used 9351
_cell_measurement_temperature 120(2)
_cell_measurement_theta_max 29.5
_cell_measurement_theta_min 1.4
_cell_volume 3454(4)
_computing_cell_refinement 'CrystalClear-SM Expert 2.0 r5 (Rigaku, 2010)'
_computing_data_collection 'CrystalClear-SM Expert 2.0 r5 (Rigaku, 2010)'
_computing_data_reduction 'CrystalClear-SM Expert 2.0 r5 (Rigaku, 2010)'
_computing_molecular_graphics 'Olex2 (Dolomanov et al., 2009)'
_computing_publication_material 'Olex2 (Dolomanov et al., 2009)'
_computing_structure_refinement 'ShelXL (Sheldrick, 2015)'
_computing_structure_solution 'ShelXS (Sheldrick, 2008)'
_diffrn_ambient_environment 'N2 gas'
_diffrn_ambient_temperature 120(2)
_diffrn_crystal_treatment 'flash frozen in gaseous N2'
_diffrn_detector 'CCD area detector'
_diffrn_detector_area_resol_mean 0.0350
_diffrn_detector_type 'Rigaku Saturn724+'
_diffrn_measured_fraction_theta_full 0.999
_diffrn_measured_fraction_theta_max 0.999
_diffrn_measurement_details
;
scan:
	Number of images: 188
	           Slice: -72.0000 - 116.0000
	     Image width: 1.0000
	        Exp time: 1.0000
	   Rotation axis: Omega
	           Omega: 0.0000
	           Kappa: 10.0000
	             Phi: 270.0000
	             XTD: 59.3255
	          2theta: 30.1611
scan:
	Number of images: 142
	           Slice: -72.0000 - 70.0000
	     Image width: 1.0000
	        Exp time: 1.0000
	   Rotation axis: Omega
	           Omega: 0.0000
	           Kappa: -50.0000
	             Phi: 0.0000
	             XTD: 59.3255
	          2theta: 30.1611
;
_diffrn_measurement_device 'CrystalLogic Kappa (4 circle)'
_diffrn_measurement_device_type 'Kappa Rigaku Saturn724+'
_diffrn_measurement_method 'omega rotation'
_diffrn_measurement_specimen_support 'MiTeGen micromount'
_diffrn_orient_matrix_type d*Trek
_diffrn_orient_matrix_UB_11 -0.062791
_diffrn_orient_matrix_UB_12 0.031141
_diffrn_orient_matrix_UB_13 -0.008744
_diffrn_orient_matrix_UB_21 -0.054302
_diffrn_orient_matrix_UB_22 -0.036759
_diffrn_orient_matrix_UB_23 -0.026249
_diffrn_orient_matrix_UB_31 -0.017665
_diffrn_orient_matrix_UB_32 -0.018201
_diffrn_orient_matrix_UB_33 0.062031
_diffrn_radiation_collimation '0.3 x 1.5 Double Pinhole'
_diffrn_radiation_monochromator 'Synchrotron '
_diffrn_radiation_probe x-ray
_diffrn_radiation_wavelength 0.6889
_diffrn_reflns_av_R_equivalents 0.1728
_diffrn_reflns_av_unetI/netI 0.0943
_diffrn_reflns_Laue_measured_fraction_full 0.999
_diffrn_reflns_Laue_measured_fraction_max 0.999
_diffrn_reflns_limit_h_max 21
_diffrn_reflns_limit_h_min -21
_diffrn_reflns_limit_k_max 19
_diffrn_reflns_limit_k_min -21
_diffrn_reflns_limit_l_max 19
_diffrn_reflns_limit_l_min -8
_diffrn_reflns_number 21352
_diffrn_reflns_point_group_measured_fraction_full 0.999
_diffrn_reflns_point_group_measured_fraction_max 0.999
_diffrn_reflns_theta_full 24.415
_diffrn_reflns_theta_max 26.569
_diffrn_reflns_theta_min 1.394
_diffrn_source Synchrotron
_diffrn_source_type 'Undulator, I19, DLS, RAL'
_exptl_absorpt_coefficient_mu 0.955
_exptl_absorpt_correction_T_max 1.000
_exptl_absorpt_correction_T_min 0.214
_exptl_absorpt_correction_type multi-scan
_exptl_absorpt_process_details '(CrystalClear-Scale, Rigaku 2010)'
_exptl_crystal_colour pink
_exptl_crystal_colour_primary pink
_exptl_crystal_density_diffrn 1.596
_exptl_crystal_description Prism
_exptl_crystal_F_000 1710
_exptl_crystal_size_max 0.1
_exptl_crystal_size_mid 0.1
_exptl_crystal_size_min 0.1
_refine_diff_density_max 0.547
_refine_diff_density_min -0.906
_refine_diff_density_rms 0.117
_refine_ls_extinction_method none
_refine_ls_goodness_of_fit_ref 1.086
_refine_ls_hydrogen_treatment mixed
_refine_ls_matrix_type full
_refine_ls_number_parameters 162
_refine_ls_number_reflns 2752
_refine_ls_number_restraints 335
_refine_ls_restrained_S_all 1.060
_refine_ls_R_factor_all 0.1141
_refine_ls_R_factor_gt 0.0864
_refine_ls_shift/su_max 0.002
_refine_ls_shift/su_mean 0.000
_refine_ls_structure_factor_coef Fsqd
_refine_ls_weighting_details 'w=1/[\s^2^(Fo^2^)+(0.1505P)^2^] where P=(Fo^2^+2Fc^2^)/3'
_refine_ls_weighting_scheme calc
_refine_ls_wR_factor_gt 0.2494
_refine_ls_wR_factor_ref 0.2803
_reflns_Friedel_coverage 0.000
_reflns_number_gt 1817
_reflns_number_total 2752
_reflns_threshold_expression 'I > 2\s(I)'
_cod_data_source_file ja6b02194_si_002.cif
_cod_data_source_block cosplb_sq
_cod_original_cell_volume 3454(5)
_cod_database_code 4130317
_nottingham_internal_coll_name COSPLB
_nottingham_internal_coll_number 11922
_nottingham_internal_coll_client SP/SY/MS
_nottingham_internal_coll_type custom
_nottingham_internal_coll_frame_method 'omega scans'
_nottingham_internal_coll_frame_time 1.0000
_nottingham_internal_coll_frame_width 1.0000
_nottingham_internal_coll_user pcxsp5
_nottingham_internal_coll_date 19/02/2013
_nottingham_internal_coll_location DLS
_nottingham_internal_process_date 19/02/2013
_nottingham_internal_process_user pcxsp5
_nottingham_internal_solution_date 19/02/2013
_nottingham_internal_solution_user pcxsp5/pczsy
_nottingham_internal_refinement_date 07/01/2016
_nottingham_internal_refinement_user pcxsp5/pczsy/pczspa
_nottingham_internal_validation_date 26/01/2016
_nottingham_internal_validation_user AJB
_olex2_exptl_crystal_mounting_method 'in fomblin film on a micromount'
_platon_squeeze_void_probe_radius 1.20
_shelx_space_group_comment
;
The symmetry employed for this shelxl refinement is uniquely defined
by the following loop, which should always be used as a source of
symmetry information in preference to the above space-group names.
They are only intended as comments.
;
_shelx_estimated_absorpt_t_max 0.911
_shelx_estimated_absorpt_t_min 0.911
_olex2_refinement_description
;
1. Fixed Uiso
 At 1.2 times of:
  All C(H) groups
 At 1.5 times of:
  All O(H,H) groups
2. Restrained distances
 O1W-H1WB
 0.84 with sigma of 0.01
 O1W-H1WA
 0.84 with sigma of 0.01
 H1WA-H1WB
 1.37 with sigma of 0.04
 O2W-H2WB
 0.84 with sigma of 0.01
 O2W-H2WA
 0.84 with sigma of 0.01
 H2WB-H2WA
 1.37 with sigma of 0.03
 O33-H33A
 0.84 with sigma of 0.01
 O33-H33
 0.84 with sigma of 0.01
 P31-H33
 1.98 with sigma of 0.03
3. Restrained planarity
 C21, C22A, C23A, C25A, C26A, C24
 with sigma of 0.05
 C21, C22B, C23B, C25B, C26B, C24
 with sigma of 0.05
4. Uiso/Uaniso restraints and constraints
All non-hydrogen atoms have similar U: within 2.5A with sigma of 0.02 and sigma
for terminal atoms of 0.04
Uanis(O34) \\sim Ueq: with sigma of 0.005 and sigma for terminal atoms of 0.008
5. Rigid body (RIGU) restrains
 All non-hydrogen atoms
 with sigma for 1-2 distances of 0.004 and sigma for 1-3 distances of 0.004
6. Others
 Sof(O3S)=1-FVAR(1)
 Sof(Co3)=0.33333*(1-FVAR(2))
 Sof(Co2)=0.33333*FVAR(2)
 Sof(C22B)=Sof(H22B)=Sof(C23B)=Sof(H23B)=Sof(C25B)=Sof(H25B)=Sof(C26B)=
 Sof(H26B)=1-FVAR(2)
 Sof(C22A)=Sof(H22A)=Sof(C23A)=Sof(H23A)=Sof(C25A)=Sof(H25A)=Sof(C26A)=
 Sof(H26A)=FVAR(2)
 Fixed Sof: Co1(0.16667) H33A(0.5) H33(0.5)
 Fixed Uiso: S4S(0.065) S5S(0.065) S6S(0.065)
7.a Aromatic/amide H refined with riding coordinates:
 C12(H12), C22A(H22A), C23A(H23A), C25A(H25A), C26A(H26A), C22B(H22B),
 C23B(H23B), C25B(H25B), C26B(H26B)
;
_shelx_shelxl_version_number 2014/7
_olex2_submission_special_instructions 'No special instructions were received'

loop_
_space_group_symop_operation_xyz
'x, y, z'
'-y, x-y, z'
'-x+y, -x, z'
'-x, -y, z+1/2'
'y, -x+y, z+1/2'
'x-y, x, z+1/2'
'-x, -y, -z'
'y, -x+y, -z'
'x-y, x, -z'
'x, y, -z-1/2'
'-y, x-y, -z-1/2'
'-x+y, -x, -z-1/2'

loop_
_atom_site_label
_atom_site_type_symbol
_atom_site_fract_x
_atom_site_fract_y
_atom_site_fract_z
_atom_site_U_iso_or_equiv
_atom_site_adp_type
_atom_site_occupancy
_atom_site_site_symmetry_order
_atom_site_calc_flag
_atom_site_refinement_flags_posn
_atom_site_refinement_flags_adp
_atom_site_refinement_flags_occupancy
_atom_site_disorder_assembly
_atom_site_disorder_group
Co2 Co 0.3333 0.6667 0.50275(9) 0.0365(4) Uani 0.814(3) 3 d S TU P A 1
Co1 Co 0.3333 0.6667 0.31973(15) 0.0337(5) Uani 0.5 3 d S TU P A 2
Co3 Co 0.3333 0.6667 0.6523(4) 0.0415(17) Uani 0.186(3) 3 d S TU P A 2
O1W O 0.3061(3) 0.7539(3) 0.2500 0.0437(12) Uani 1 2 d DS TU P . .
H1WA H 0.351(3) 0.8103(18) 0.2500 0.066 Uiso 1 2 d DRS T P . .
H1WB H 0.255(3) 0.755(5) 0.2500 0.066 Uiso 1 2 d DRS T P . .
O2W O 0.2292(3) 0.5634(3) 0.5831(3) 0.0600(12) Uani 1 1 d D U . . .
H2WA H 0.1716(15) 0.544(4) 0.575(6) 0.090 Uiso 1 1 d DR . . . .
H2WB H 0.240(5) 0.518(3) 0.577(6) 0.090 Uiso 1 1 d DR . . . .
O3S O 0.2257(11) 0.6581(11) 0.7500 0.060(3) Uani 0.373(6) 2 d S TU P . .
C11 C 0.9045(4) 0.9768(4) 0.3801(3) 0.0403(11) Uani 1 1 d . U . . .
C12 C 0.9771(4) 1.0701(4) 0.3790(3) 0.0433(11) Uani 1 1 d . U . . .
H12 H 0.9614 1.1188 0.3774 0.052 Uiso 1 1 calc R . . . .
C21 C 0.8041(3) 0.9517(3) 0.3852(3) 0.0411(10) Uani 1 1 d . U . . .
C22A C 0.7724(7) 1.0063(7) 0.3462(6) 0.044(2) Uiso 0.485(6) 1 d . U . B 1
H22A H 0.8151 1.0616 0.3142 0.053 Uiso 0.485(6) 1 calc R . . B 1
C23A C 0.6769(7) 0.9811(7) 0.3533(7) 0.045(2) Uiso 0.485(6) 1 d . U . B 1
H23A H 0.6556 1.0188 0.3243 0.054 Uiso 0.485(6) 1 calc R . . B 1
C25A C 0.6452(7) 0.8462(7) 0.4372(8) 0.044(2) Uiso 0.485(6) 1 d . U . B 1
H25A H 0.6017 0.7901 0.4677 0.052 Uiso 0.485(6) 1 calc R . . B 1
C26A C 0.7391(7) 0.8696(7) 0.4294(7) 0.042(2) Uiso 0.485(6) 1 d . U . B 1
H26A H 0.7592 0.8292 0.4546 0.050 Uiso 0.485(6) 1 calc R . . B 1
C22B C 0.7809(7) 1.0136(7) 0.4324(7) 0.050(2) Uiso 0.515(6) 1 d . U . B 2
H22B H 0.8287 1.0705 0.4586 0.060 Uiso 0.515(6) 1 calc R . . B 2
C23B C 0.6849(7) 0.9874(7) 0.4386(7) 0.050(2) Uiso 0.515(6) 1 d . U . B 2
H23B H 0.6678 1.0275 0.4696 0.060 Uiso 0.515(6) 1 calc R . . B 2
C25B C 0.6384(7) 0.8478(7) 0.3566(8) 0.050(2) Uiso 0.515(6) 1 d . U . B 2
H25B H 0.5901 0.7909 0.3307 0.060 Uiso 0.515(6) 1 calc R . . B 2
C26B C 0.7324(7) 0.8707(7) 0.3478(8) 0.049(2) Uiso 0.515(6) 1 d . U . B 2
H26B H 0.7471 0.8296 0.3155 0.059 Uiso 0.515(6) 1 calc R . . B 2
C24 C 0.6146(3) 0.9042(3) 0.4005(3) 0.0405(10) Uani 1 1 d . U . . .
P31 P 0.49305(10) 0.87499(9) 0.41102(9) 0.0428(4) Uani 1 1 d D U . . .
O32 O 0.4327(3) 0.7706(3) 0.4139(2) 0.0425(8) Uani 1 1 d . U . . .
O33 O 0.4831(3) 0.9180(2) 0.4991(3) 0.0514(10) Uani 1 1 d D U . . .
H33A H 0.492(12) 0.973(5) 0.506(13) 0.077 Uiso 0.5 1 d DR . . C -1
H33 H 0.428(3) 0.887(6) 0.520(5) 0.077 Uiso 0.5 1 d DR . . D -2
O34 O 0.4726(3) 0.9230(3) 0.3335(4) 0.0707(13) Uani 1 1 d . U . . .
S4S S 0.2554(9) 0.7488(8) 0.7500 0.065 Uiso 0.225(7) 2 d S TU P A 1
S5S S 0.1543(12) 0.6681(12) 0.7500 0.065 Uiso 0.177(7) 2 d S TU P A 2
S6S S 0.201(3) 0.715(2) 0.7500 0.065 Uiso 0.100(7) 2 d S TU P E 3

loop_
_atom_site_aniso_label
_atom_site_aniso_U_11
_atom_site_aniso_U_22
_atom_site_aniso_U_33
_atom_site_aniso_U_23
_atom_site_aniso_U_13
_atom_site_aniso_U_12
Co2 0.0389(5) 0.0389(5) 0.0318(7) 0.000 0.000 0.0194(3)
Co1 0.0359(7) 0.0359(7) 0.0294(10) 0.000 0.000 0.0179(3)
Co3 0.047(2) 0.047(2) 0.030(3) 0.000 0.000 0.0237(11)
O1W 0.033(2) 0.036(2) 0.060(3) 0.000 0.000 0.0152(18)
O2W 0.053(2) 0.064(2) 0.050(2) 0.021(2) -0.0069(18) 0.0192(19)
O3S 0.054(6) 0.069(6) 0.067(7) 0.000 0.000 0.038(5)
C11 0.047(2) 0.046(2) 0.029(2) -0.0004(19) -0.0019(19) 0.025(2)
C12 0.054(3) 0.045(2) 0.031(2) 0.000(2) -0.001(2) 0.025(2)
C21 0.046(2) 0.045(2) 0.032(2) -0.002(2) -0.0001(19) 0.0217(19)
C24 0.046(2) 0.042(2) 0.035(2) 0.0109(19) 0.0097(18) 0.0224(19)
P31 0.0449(7) 0.0399(7) 0.0446(8) 0.0095(5) 0.0109(5) 0.0219(6)
O32 0.0457(17) 0.0439(17) 0.0338(17) -0.0072(14) 0.0011(14) 0.0194(14)
O33 0.064(2) 0.0371(17) 0.050(2) 0.0039(16) 0.0191(18) 0.0236(17)
O34 0.061(2) 0.089(3) 0.074(3) 0.042(2) 0.016(2) 0.046(2)

loop_
_atom_type_symbol
_atom_type_description
_atom_type_scat_dispersion_real
_atom_type_scat_dispersion_imag
_atom_type_scat_source
C C 0.0030 0.0010 'International Tables Vol C Tables 4.2.6.8 and 6.1.1.4'
H H 0.0000 0.0000 'International Tables Vol C Tables 4.2.6.8 and 6.1.1.4'
Co Co 0.3540 0.9120 'International Tables Vol C Tables 4.2.6.8 and 6.1.1.4'
O O 0.0110 0.0060 'International Tables Vol C Tables 4.2.6.8 and 6.1.1.4'
P P 0.0990 0.0910 'International Tables Vol C Tables 4.2.6.8 and 6.1.1.4'
S S 0.1246 0.1234 'International Tables Vol C Tables 4.2.6.8 and 6.1.1.4'

loop_
_geom_angle_atom_site_label_1
_geom_angle_atom_site_label_2
_geom_angle_atom_site_label_3
_geom_angle
_geom_angle_site_symmetry_1
_geom_angle_site_symmetry_3
O2W Co2 O2W 90.00(18) 3_565 .
O2W Co2 O2W 90.00(18) 3_565 2_665
O2W Co2 O2W 90.00(18) . 2_665
O2W Co2 O32 176.10(15) 3_565 3_565
O2W Co2 O32 93.80(17) . 3_565
O2W Co2 O32 176.10(15) . .
O2W Co2 O32 176.10(15) 2_665 2_665
O2W Co2 O32 93.80(17) 3_565 2_665
O2W Co2 O32 90.88(15) 2_665 3_565
O2W Co2 O32 93.80(17) 2_665 .
O2W Co2 O32 90.88(15) . 2_665
O2W Co2 O32 90.88(15) 3_565 .
O32 Co2 O32 85.27(15) 3_565 .
O32 Co2 O32 85.27(15) 2_665 .
O32 Co2 O32 85.27(15) 2_665 3_565
O1W Co1 O1W 95.09(12) . 3_565
O1W Co1 O1W 95.09(12) . 2_665
O1W Co1 O1W 95.09(12) 2_665 3_565
O1W Co1 O32 97.22(15) 3_565 3_565
O1W Co1 O32 167.64(16) 2_665 .
O1W Co1 O32 167.64(16) 3_565 2_665
O1W Co1 O32 97.21(15) . .
O1W Co1 O32 167.64(16) . 3_565
O1W Co1 O32 84.92(14) 2_665 3_565
O1W Co1 O32 84.92(14) . 2_665
O1W Co1 O32 97.22(15) 2_665 2_665
O1W Co1 O32 84.92(14) 3_565 .
O32 Co1 O32 82.82(16) . 3_565
O32 Co1 O32 82.82(16) . 2_665
O32 Co1 O32 82.82(16) 2_665 3_565
O2W Co3 O2W 95.4(3) 3_565 2_665
O2W Co3 O2W 95.4(3) 3_565 .
O2W Co3 O2W 95.4(3) . 2_665
O2W Co3 O3S 170.0(4) . 3_565
O2W Co3 O3S 88.5(4) . .
O2W Co3 O3S 93.5(4) 2_665 3_565
O2W Co3 O3S 88.5(4) . 10_557
O2W Co3 O3S 93.5(4) . 2_665
O2W Co3 O3S 170.0(4) 2_665 10_557
O2W Co3 O3S 93.5(4) 3_565 10_557
O2W Co3 O3S 93.5(4) 3_565 .
O2W Co3 O3S 170.0(4) 3_565 2_665
O2W Co3 O3S 88.5(4) 3_565 3_565
O2W Co3 O3S 170.0(4) 2_665 .
O2W Co3 O3S 88.5(4) 2_665 2_665
O3S Co3 O3S 0.0(6) . 10_557
O3S Co3 O3S 82.0(4) 10_557 2_665
O3S Co3 O3S 82.0(4) 10_557 3_565
O3S Co3 O3S 82.0(4) . 2_665
O3S Co3 O3S 82.0(4) . 3_565
O3S Co3 O3S 82.0(4) 3_565 2_665
Co1 O1W Co1 63.15(18) . 11_666
Co1 O1W Co1 63.15(18) 10_556 .
Co1 O1W Co1 63.15(18) . 12_566
Co1 O1W H1WA 114(4) 10_556 .
Co1 O1W H1WA 114(4) . .
Co1 O1W H1WA 114(4) 12_566 .
Co1 O1W H1WA 114(4) 11_666 .
Co1 O1W H1WB 126(4) 10_556 .
Co1 O1W H1WB 126(4) . .
Co1 O1W H1WB 126(4) 12_566 .
Co1 O1W H1WB 126(4) 11_666 .
H1WA O1W H1WB 108(4) . .
Co2 O2W H2WA 122(6) . .
Co2 O2W H2WB 102(5) . .
Co3 O2W H2WA 136(5) . .
Co3 O2W H2WB 110(5) . .
H2WA O2W H2WB 110(4) . .
Co3 O3S Co3 81.4(5) 10_557 .
Co3 O3S Co3 81.4(5) . 12_567
Co3 O3S Co3 81.4(5) . 11_667
S5S O3S Co3 138.2(4) . 11_667
S5S O3S Co3 138.2(4) . 12_567
S5S O3S Co3 138.2(4) . .
S5S O3S Co3 138.2(4) . 10_557
C12 C11 C12 117.3(5) . 2_765
C12 C11 C21 121.0(4) 2_765 .
C12 C11 C21 121.7(5) . .
C11 C12 C11 122.7(5) . 3_675
C11 C12 H12 118.7 . .
C11 C12 H12 118.7 3_675 .
C22A C21 C11 121.8(6) . .
C22A C21 C26A 118.4(7) . .
C26A C21 C11 119.7(6) . .
C22B C21 C11 118.5(6) . .
C26B C21 C11 122.6(6) . .
C26B C21 C22B 118.8(7) . .
C21 C22A H22A 119.8 . .
C21 C22A C23A 120.4(9) . .
C23A C22A H22A 119.8 . .
C22A C23A H23A 119.3 . .
C24 C23A C22A 121.4(9) . .
C24 C23A H23A 119.3 . .
C26A C25A H25A 119.8 . .
C24 C25A H25A 119.8 . .
C24 C25A C26A 120.4(9) . .
C21 C26A H26A 119.7 . .
C25A C26A C21 120.7(9) . .
C25A C26A H26A 119.7 . .
C21 C22B H22B 121.1 . .
C23B C22B C21 117.8(9) . .
C23B C22B H22B 121.1 . .
C22B C23B H23B 119.3 . .
C24 C23B C22B 121.4(9) . .
C24 C23B H23B 119.3 . .
C26B C25B H25B 119.3 . .
C24 C25B H25B 119.3 . .
C24 C25B C26B 121.4(9) . .
C21 C26B C25B 121.1(9) . .
C21 C26B H26B 119.5 . .
C25B C26B H26B 119.5 . .
C23A C24 C25A 118.6(7) . .
C23A C24 P31 120.6(5) . .
C25A C24 P31 120.7(5) . .
C23B C24 P31 119.0(6) . .
C25B C24 C23B 119.5(7) . .
C25B C24 P31 121.4(6) . .
O32 P31 C24 108.5(2) . .
O32 P31 O33 109.8(2) . .
O32 P31 O34 115.0(3) . .
O33 P31 C24 107.9(2) . .
O34 P31 C24 107.1(2) . .
O34 P31 O33 108.2(3) . .
P31 O32 Co2 137.7(2) . .
P31 O32 Co1 133.3(2) . .
P31 O33 H33A 126(10) . .
P31 O33 H33 111(3) . .

loop_
_geom_bond_atom_site_label_1
_geom_bond_atom_site_label_2
_geom_bond_distance
_geom_bond_site_symmetry_2
Co2 O2W 2.076(4) 3_565
Co2 O2W 2.076(4) .
Co2 O2W 2.076(4) 2_665
Co2 O32 2.127(4) 2_665
Co2 O32 2.127(4) 3_565
Co2 O32 2.127(4) .
Co1 O1W 1.987(4) .
Co1 O1W 1.987(4) 2_665
Co1 O1W 1.987(4) 3_565
Co1 O32 2.178(4) .
Co1 O32 2.178(4) 2_665
Co1 O32 2.178(4) 3_565
Co3 O2W 1.985(6) 3_565
Co3 O2W 1.985(6) 2_665
Co3 O2W 1.985(6) .
Co3 O3S 2.235(12) .
Co3 O3S 2.235(12) 2_665
Co3 O3S 2.235(12) 3_565
Co3 O3S 2.235(12) 10_557
O1W Co1 1.987(4) 10_556
O1W Co1 1.987(4) 12_566
O1W Co1 1.987(4) 11_666
O1W H1WA 0.843(10) .
O1W H1WB 0.843(10) .
O2W H2WA 0.839(10) .
O2W H2WB 0.838(10) .
O3S Co3 2.235(12) 11_667
O3S Co3 2.235(12) 12_567
O3S Co3 2.235(12) 10_557
O3S O3S 0.00(4) 10_557
O3S S4S 1.308(19) .
O3S S5S 1.26(2) .
C11 C12 1.395(7) 2_765
C11 C12 1.388(7) .
C11 C21 1.482(7) .
C12 C11 1.395(7) 3_675
C12 H12 0.9500 .
C21 C22A 1.365(12) .
C21 C26A 1.394(11) .
C21 C22B 1.431(12) .
C21 C26B 1.373(11) .
C22A H22A 0.9500 .
C22A C23A 1.405(14) .
C23A H23A 0.9500 .
C23A C24 1.354(11) .
C25A H25A 0.9500 .
C25A C26A 1.388(14) .
C25A C24 1.387(11) .
C26A H26A 0.9500 .
C22B H22B 0.9500 .
C22B C23B 1.409(15) .
C23B H23B 0.9500 .
C23B C24 1.390(12) .
C25B H25B 0.9500 .
C25B C26B 1.394(14) .
C25B C24 1.338(12) .
C26B H26B 0.9500 .
C24 P31 1.803(5) .
P31 O32 1.484(4) .
P31 O33 1.537(4) .
P31 O34 1.526(4) .
O33 H33A 0.840(10) .
O33 H33 0.838(10) .
S4S O3S 1.308(19) 10_557
S5S O3S 1.26(2) 10_557

loop_
_geom_hbond_atom_site_label_D
_geom_hbond_atom_site_label_H
_geom_hbond_atom_site_label_A
_geom_hbond_distance_DH
_geom_hbond_distance_HA
_geom_hbond_distance_DA
_geom_hbond_angle_DHA
_geom_hbond_site_symmetry_A
O1W H1WA O34 0.843(10) 2.289(18) 3.013(7) 144(2) .
O1W H1WA O34 0.843(10) 2.289(18) 3.013(7) 144(2) 10_556
O2W H2WA O33 0.839(10) 2.01(5) 2.726(6) 142(7) 2_665
C25B H25B O1W 0.95 2.39 3.275(12) 155.8 3_565
O33 H33A O33 0.840(10) 1.62(4) 2.453(7) 170(19) 7_676
O33 H33 O2W 0.838(10) 1.99(8) 2.726(6) 147(13) 3_565

loop_
_geom_torsion_atom_site_label_1
_geom_torsion_atom_site_label_2
_geom_torsion_atom_site_label_3
_geom_torsion_atom_site_label_4
_geom_torsion
_geom_torsion_site_symmetry_1
_geom_torsion_site_symmetry_4
Co3 O3S S5S O3S 0(100) 11_667 10_557
Co3 O3S S5S O3S 0(100) . 10_557
Co3 O3S S5S O3S 0(100) 12_567 10_557
Co3 O3S S5S O3S 0(100) 10_557 10_557
C11 C21 C22A C23A -179.2(6) . .
C11 C21 C26A C25A 178.1(8) . .
C11 C21 C22B C23B -178.3(5) . .
C11 C21 C26B C25B 177.8(8) . .
C12 C11 C12 C11 -2.4(10) 2_765 3_675
C12 C11 C21 C22A 33.2(7) . .
C12 C11 C21 C22A -148.7(6) 2_765 .
C12 C11 C21 C26A 30.2(8) 2_765 .
C12 C11 C21 C26A -147.8(7) . .
C12 C11 C21 C22B -31.2(7) . .
C12 C11 C21 C22B 146.8(5) 2_765 .
C12 C11 C21 C26B 150.0(7) . .
C12 C11 C21 C26B -32.0(9) 2_765 .
C21 C11 C12 C11 175.7(3) . 3_675
C21 C22A C23A C24 1.8(8) . .
C21 C22B C23B C24 0.1(8) . .
C22A C21 C26A C25A -2.9(12) . .
C22A C23A C24 C25A -4.5(11) . .
C22A C23A C24 P31 178.4(5) . .
C23A C24 P31 O32 146.4(6) . .
C23A C24 P31 O33 -94.7(6) . .
C23A C24 P31 O34 21.7(6) . .
C25A C24 P31 O32 -30.7(7) . .
C25A C24 P31 O33 88.3(7) . .
C25A C24 P31 O34 -155.4(6) . .
C26A C21 C22A C23A 1.9(8) . .
C26A C25A C24 C23A 3.4(13) . .
C26A C25A C24 P31 -179.5(7) . .
C22B C21 C26B C25B -1.0(12) . .
C22B C23B C24 C25B -0.3(11) . .
C22B C23B C24 P31 -180.0(5) . .
C23B C24 P31 O32 -148.7(5) . .
C23B C24 P31 O33 -29.7(6) . .
C23B C24 P31 O34 86.6(6) . .
C25B C24 P31 O32 31.6(7) . .
C25B C24 P31 O33 150.6(6) . .
C25B C24 P31 O34 -93.0(7) . .
C26B C21 C22B C23B 0.5(7) . .
C26B C25B C24 C23B -0.2(14) . .
C26B C25B C24 P31 179.5(8) . .
C24 C25A C26A C21 0.3(15) . .
C24 C25B C26B C21 0.9(15) . .
C24 P31 O32 Co2 121.3(3) . .
C24 P31 O32 Co1 -109.1(3) . .
O33 P31 O32 Co2 3.5(4) . .
O33 P31 O32 Co1 133.1(3) . .
O34 P31 O32 Co2 -118.9(3) . .
O34 P31 O32 Co1 10.8(4) . .

loop_
_platon_squeeze_void_nr
_platon_squeeze_void_average_x
_platon_squeeze_void_average_y
_platon_squeeze_void_average_z
_platon_squeeze_void_volume
_platon_squeeze_void_count_electrons
_platon_squeeze_void_content
1 0.367 0.079 0.250 81 30 'C3 H7 N O'
2 0.712 0.633 0.250 81 30 'C3 H7 N O'
3 0.921 0.288 0.250 81 30 'C3 H7 N O'
4 0.079 0.712 0.750 81 30 'C3 H7 N O'
5 0.288 0.367 0.750 81 30 'C3 H7 N O'
6 0.633 0.921 0.750 81 30 'C3 H7 N O'
